data_7112106
loop_
_publ_author_name
'McCoull, William'
'Augustin, Martin'
'Blake, Caroline'
'Ertan, Anne'
'Kilgour, Elaine'
'Krapp, Stephan'
'Moore, Jane E.'
'Newcombe, Nicholas J.'
'Packer, Martin J.'
'Rees, Amanda'
'Revill, John'
'Scott, James S.'
'Selmi, Nidhal'
'Gerhardt, Stefan'
'Ogg, Derek J.'
'Steinbacher, Stefan'
'Whittamore, Paul R. O.'

_publ_section_title
;
 Identification and optimisation of 3,3-dimethyl-azetidin-2-ones as potent
 and selective inhibitors of 11\b-hydroxysteroid dehydrogenase type 1
 (11\b-HSD1)
;
_journal_issue 1
_journal_name_full MedChemComm
_journal_page_first 57
_journal_paper_doi 10.1039/c3md00234a
_journal_volume 5
_journal_year 2014
_chemical_absolute_configuration ad
_chemical_compound_source
;Laboratory at AlderleyPark Ba 001 isomer 2, crystallised from diethyl
ether by evaporation
;
_chemical_formula_moiety 'C18 H18 Br N O2'
_chemical_formula_sum 'C18 H18 Br N O2'
_chemical_formula_weight 360.23
_chemical_name_common ' AZ12576722, AZ SBBG: 2006-10-306'
_chemical_name_systematic
;
(4R)-4-(4-bromophenyl)-1-(4-methoxyphenyl)-3,3-dimethylazetidin-2-one
;
_space_group_IT_number 19
_symmetry_cell_setting orthorhombic
_symmetry_Int_Tables_number 19
_symmetry_space_group_name_Hall 'P 2ac 2ab'
_symmetry_space_group_name_H-M 'P 21 21 21'
_audit_creation_method 'maXus and PLATON'
_cell_angle_alpha 90.00
_cell_angle_beta 90.00
_cell_angle_gamma 90.00
_cell_formula_units_Z 4
_cell_length_a 5.9750(2)
_cell_length_b 11.6900(3)
_cell_length_c 23.7850(5)
_cell_measurement_reflns_used 19607
_cell_measurement_temperature 200
_cell_measurement_theta_max 27.485
_cell_measurement_theta_min 1.018
_cell_volume 1661.33(8)
_computing_cell_refinement 'DENZO-SMN (Otwinowski & Minor, 1997)'
_computing_data_collection 'KappaCCD Software (Nonius, 2000)'
_computing_data_reduction 'DENZO-SMN and SCALEPACK (Otwinowski & Minor, 1997)'
_computing_molecular_graphics
;
ORTEPII (Johnson, 1976), PLATON (Spek, 2003)
;
_computing_publication_material 'PLATON (Spek, 2003)'
_computing_structure_refinement 'SHELXL97 (Sheldrick, 1997)'
_computing_structure_solution 'SIR97 (Altomare et al., 1999)'
_diffrn_measured_fraction_theta_full 0.997
_diffrn_measured_fraction_theta_max 0.997
_diffrn_measurement_device KappaCCD
_diffrn_measurement_method CCD
_diffrn_orient_matrix_type X=UH
_diffrn_orient_matrix_UB_11 0.01461
_diffrn_orient_matrix_UB_12 -0.08277
_diffrn_orient_matrix_UB_13 0.00996
_diffrn_orient_matrix_UB_21 -0.13305
_diffrn_orient_matrix_UB_22 0.00648
_diffrn_orient_matrix_UB_23 0.02531
_diffrn_orient_matrix_UB_31 -0.10047
_diffrn_orient_matrix_UB_32 -0.02061
_diffrn_orient_matrix_UB_33 -0.03206
_diffrn_radiation_source 'fine-focus sealed tube'
_diffrn_radiation_type ' MoK\a'
_diffrn_radiation_wavelength 0.71073
_diffrn_radiation_wavelength_id all
_diffrn_reflns_av_R_equivalents 0.0572
_diffrn_reflns_limit_h_max 7
_diffrn_reflns_limit_h_min -7
_diffrn_reflns_limit_k_max 15
_diffrn_reflns_limit_k_min -15
_diffrn_reflns_limit_l_max 30
_diffrn_reflns_limit_l_min -30
_diffrn_reflns_number 3815
_diffrn_reflns_theta_full 27.48
_diffrn_reflns_theta_max 27.48
_diffrn_reflns_theta_min 1.71
_exptl_absorpt_coefficient_mu 2.481
_exptl_absorpt_correction_type none
_exptl_crystal_colour Colourless
_exptl_crystal_density_diffrn 1.440
_exptl_crystal_density_method 'not measured'
_exptl_crystal_description Rod
_exptl_crystal_F_000 736
_exptl_crystal_size_max 0.40
_exptl_crystal_size_mid 0.10
_exptl_crystal_size_min 0.04
_refine_diff_density_max 0.487
_refine_diff_density_min -0.506
_refine_diff_density_rms 0.056
_refine_ls_abs_structure_details 'Flack H D (1983), Acta Cryst. A39, 876-881'
_refine_ls_abs_structure_Flack 0.007(9)
_refine_ls_extinction_method none
_refine_ls_goodness_of_fit_ref 1.054
_refine_ls_hydrogen_treatment refU
_refine_ls_matrix_type full
_refine_ls_number_parameters 199
_refine_ls_number_reflns 3788
_refine_ls_number_restraints 0
_refine_ls_restrained_S_all 1.054
_refine_ls_R_factor_all 0.0549
_refine_ls_R_factor_gt 0.0370
_refine_ls_shift/su_max 0.001
_refine_ls_shift/su_mean 0.000
_refine_ls_structure_factor_coef Fsqd
_refine_ls_weighting_details 'calc w=1/[\s^2^(Fo^2^)+(0.0537P)^2^+0.0000P] where P=(Fo^2^+2Fc^2^)/3'
_refine_ls_weighting_scheme calc
_refine_ls_wR_factor_gt 0.0883
_refine_ls_wR_factor_ref 0.0941
_reflns_number_gt 2938
_reflns_number_total 3788
_reflns_threshold_expression >2sigma(I)
_cod_data_source_file c3md00234a.txt
_cod_data_source_block AZ12576722
_cod_depositor_comments
;
The following automatic conversions were performed:

'_symmetry_cell_setting' value 'Orthorhombic' changed to
'orthorhombic' according to
/usr/data/users/saulius/automatic-downloads/current/RSC/lib/dictionaries/cif_core.dic
dictionary named 'cif_core.dic' version 2.4.2 from 2011-04-26.

Automatic conversion script
Id: cif_fix_values 2281 2013-09-26 08:29:07Z andrius 
;
_cod_database_code 7112106

loop_
_symmetry_equiv_pos_as_xyz
x,y,z
1/2-x,-y,1/2+z
1/2+x,1/2-y,-z
-x,1/2+y,1/2-z

loop_
_atom_site_aniso_label
_atom_site_aniso_U_11
_atom_site_aniso_U_22
_atom_site_aniso_U_33
_atom_site_aniso_U_23
_atom_site_aniso_U_13
_atom_site_aniso_U_12
Br22 0.0881(3) 0.0435(2) 0.0529(2) -0.0081(1) 0.0195(2) 0.0078(2)
O5 0.0315(11) 0.0555(13) 0.0540(11) -0.0058(9) 0.0084(11) 0.0026(11)
O20 0.0747(16) 0.0481(13) 0.0557(13) 0.0110(11) -0.0077(13) 0.0151(13)
N1 0.0316(12) 0.0393(12) 0.0404(12) 0.0011(10) 0.0006(10) 0.0058(10)
C2 0.0359(16) 0.0352(15) 0.0428(15) -0.0057(12) -0.0019(13) -0.0037(13)
C3 0.0333(15) 0.0388(15) 0.0384(14) -0.0023(11) 0.0021(13) 0.0020(13)
C4 0.0292(14) 0.0354(14) 0.0422(14) -0.0012(11) -0.0027(12) 0.0028(12)
C6 0.0472(19) 0.061(2) 0.0392(15) -0.0055(14) 0.0001(14) 0.0064(15)
C7 0.0510(19) 0.0418(16) 0.0512(16) 0.0089(13) 0.0063(14) 0.0013(14)
C8 0.0388(16) 0.0329(13) 0.0326(13) 0.0011(10) 0.0020(12) 0.0011(12)
C9 0.0397(16) 0.0419(16) 0.0471(15) -0.0084(13) -0.0049(13) 0.0040(12)
C10 0.0444(16) 0.0359(15) 0.0564(17) -0.0003(13) 0.0052(16) 0.0036(15)
C11 0.0549(19) 0.0343(15) 0.0353(14) 0.0000(11) 0.0102(14) 0.0036(13)
C12 0.0582(18) 0.0432(15) 0.0336(13) -0.0013(12) -0.0013(15) -0.0048(16)
C13 0.0419(16) 0.0409(16) 0.0394(14) 0.0041(12) -0.0046(12) 0.0031(13)
C14 0.0374(15) 0.0331(13) 0.0381(14) -0.0026(11) -0.0059(12) 0.0034(12)
C15 0.0452(17) 0.0441(17) 0.0466(16) 0.0027(13) 0.0012(14) 0.0135(14)
C16 0.0538(18) 0.0412(15) 0.0392(14) 0.0002(13) -0.0022(14) 0.0069(13)
C17 0.0548(18) 0.0358(15) 0.0428(15) 0.0012(14) -0.0091(14) 0.0035(14)
C18 0.0487(19) 0.0455(18) 0.0621(19) -0.0008(14) -0.0094(16) 0.0183(15)
C19 0.0371(17) 0.0416(16) 0.0530(17) -0.0021(12) -0.0014(13) 0.0075(13)
C21 0.086(3) 0.052(2) 0.064(2) 0.0182(17) -0.014(2) 0.000(2)

loop_
_atom_site_label
_atom_site_type_symbol
_atom_site_thermal_displace_type
_atom_site_fract_x
_atom_site_fract_y
_atom_site_fract_z
_atom_site_occupancy
_atom_site_U_iso_or_equiv
Br22 Br Uani 1.41145(7) -0.35959(3) 0.06174(1) 1.000 0.0615(1)
O5 O Uani 0.5604(3) 0.12138(19) 0.25147(8) 1.000 0.0470(7)
O20 O Uani 0.7497(4) 0.4325(2) 0.01772(9) 1.000 0.0595(8)
N1 N Uani 0.8537(4) 0.1060(2) 0.18601(10) 1.000 0.0371(7)
C2 C Uani 0.7408(5) 0.0881(2) 0.23559(12) 1.000 0.0380(9)
C3 C Uani 0.9320(5) 0.0153(2) 0.26021(11) 1.000 0.0368(8)
C4 C Uani 1.0566(5) 0.0439(2) 0.20365(11) 1.000 0.0356(8)
C6 C Uani 1.0357(5) 0.0682(3) 0.31169(12) 1.000 0.0491(10)
C7 C Uani 0.8692(5) -0.1096(2) 0.26953(13) 1.000 0.0480(10)
C8 C Uani 1.1310(4) -0.0542(2) 0.16705(11) 1.000 0.0348(8)
C9 C Uani 1.3353(5) -0.1055(3) 0.17979(13) 1.000 0.0429(9)
C10 C Uani 1.4162(6) -0.1966(2) 0.14891(12) 1.000 0.0456(9)
C11 C Uani 1.2910(5) -0.2364(2) 0.10443(11) 1.000 0.0415(9)
C12 C Uani 1.0862(6) -0.1899(3) 0.09130(11) 1.000 0.0450(9)
C13 C Uani 1.0070(5) -0.0972(3) 0.12252(12) 1.000 0.0407(9)
C14 C Uani 0.8275(5) 0.1867(2) 0.14176(11) 1.000 0.0362(8)
C15 C Uani 0.9962(5) 0.2020(3) 0.10335(12) 1.000 0.0453(10)
C16 C Uani 0.9760(5) 0.2839(2) 0.06118(12) 1.000 0.0447(9)
C17 C Uani 0.7846(5) 0.3496(2) 0.05753(12) 1.000 0.0445(9)
C18 C Uani 0.6144(6) 0.3325(3) 0.09598(14) 1.000 0.0521(11)
C19 C Uani 0.6314(5) 0.2512(3) 0.13789(13) 1.000 0.0439(10)
C21 C Uani 0.9297(7) 0.4602(3) -0.01826(15) 1.000 0.0673(14)
H4 H Uiso 1.19086 0.08597 0.21174 1.000 0.0350
H6A H Uiso 1.15214 0.01878 0.32518 1.000 0.0566
H6B H Uiso 1.09804 0.14138 0.30218 1.000 0.0566
H6C H Uiso 0.92434 0.07768 0.34038 1.000 0.0566
H7A H Uiso 0.99505 -0.15027 0.28467 1.000 0.0612
H7B H Uiso 0.74635 -0.11357 0.29547 1.000 0.0612
H7C H Uiso 0.82595 -0.14347 0.23437 1.000 0.0612
H9 H Uiso 1.42299 -0.07763 0.21074 1.000 0.0476
H10 H Uiso 1.55643 -0.23058 0.15925 1.000 0.0533
H12 H Uiso 1.00140 -0.22091 0.06065 1.000 0.0698
H13 H Uiso 0.86476 -0.06367 0.11365 1.000 0.0502
H15 H Uiso 1.12893 0.15579 0.10513 1.000 0.0543
H16 H Uiso 1.09695 0.29466 0.03518 1.000 0.0645
H18 H Uiso 0.48021 0.37746 0.09378 1.000 0.0585
H19 H Uiso 0.51347 0.23729 0.16442 1.000 0.0445
H21A H Uiso 0.88504 0.51967 -0.04375 1.000 0.1030
H21B H Uiso 1.05594 0.48547 0.00335 1.000 0.1030
H21C H Uiso 0.96984 0.39307 -0.03925 1.000 0.1030

loop_
_atom_type_symbol
_atom_type_description
_atom_type_scat_dispersion_real
_atom_type_scat_dispersion_imag
_atom_type_scat_source
C C 0.0033 0.0016 'International Tables Vol C Tables 4.2.6.8 and 6.1.1.4'
H H 0.0000 0.0000 'International Tables Vol C Tables 4.2.6.8 and 6.1.1.4'
Br Br -0.2901 2.4595 'International Tables Vol C Tables 4.2.6.8 and 6.1.1.4'
O O 0.0106 0.0060 'International Tables Vol C Tables 4.2.6.8 and 6.1.1.4'
N N 0.0061 0.0033 'International Tables Vol C Tables 4.2.6.8 and 6.1.1.4'

loop_
_geom_angle_atom_site_label_1
_geom_angle_atom_site_label_2
_geom_angle_atom_site_label_3
_geom_angle
_geom_angle_publ_flag
C17 O20 C21 117.7(3) yes
C2 N1 C4 94.8(2) yes
C2 N1 C14 133.0(2) yes
C4 N1 C14 128.9(2) yes
O5 C2 N1 131.1(3) yes
O5 C2 C3 136.2(3) yes
N1 C2 C3 92.7(2) yes
C2 C3 C4 84.75(19) no
C2 C3 C6 112.8(2) no
C2 C3 C7 113.7(2) no
C4 C3 C6 114.4(2) no
C4 C3 C7 116.4(2) no
C6 C3 C7 112.1(2) no
N1 C4 C3 87.6(2) yes
N1 C4 C8 116.9(2) yes
C3 C4 C8 118.2(2) no
C4 C8 C9 117.4(2) no
C4 C8 C13 124.0(2) no
C9 C8 C13 118.6(3) no
C8 C9 C10 121.5(3) no
C9 C10 C11 118.6(3) no
Br22 C11 C10 117.4(2) yes
Br22 C11 C12 121.0(2) yes
C10 C11 C12 121.6(3) no
C11 C12 C13 119.2(3) no
C8 C13 C12 120.4(3) no
N1 C14 C15 119.9(3) yes
N1 C14 C19 120.0(3) yes
C15 C14 C19 120.1(3) no
C14 C15 C16 120.4(3) no
C15 C16 C17 120.0(3) no
O20 C17 C16 124.3(3) yes
O20 C17 C18 116.6(3) yes
C16 C17 C18 119.2(3) no
C17 C18 C19 121.5(3) no
C14 C19 C18 118.7(3) no
N1 C4 H4 119.46 no
C3 C4 H4 109.43 no
C8 C4 H4 105.01 no
C3 C6 H6A 108.85 no
C3 C6 H6B 109.52 no
C3 C6 H6C 109.91 no
H6A C6 H6B 109.51 no
H6A C6 H6C 109.54 no
H6B C6 H6C 109.49 no
C3 C7 H7A 109.65 no
C3 C7 H7B 109.15 no
C3 C7 H7C 109.54 no
H7A C7 H7B 109.51 no
H7A C7 H7C 109.46 no
H7B C7 H7C 109.50 no
C8 C9 H9 119.91 no
C10 C9 H9 118.57 no
C9 C10 H10 119.25 no
C11 C10 H10 122.12 no
C11 C12 H12 119.57 no
C13 C12 H12 121.24 no
C8 C13 H13 119.54 no
C12 C13 H13 120.02 no
C14 C15 H15 120.26 no
C16 C15 H15 119.36 no
C15 C16 H16 119.30 no
C17 C16 H16 120.70 no
C17 C18 H18 119.95 no
C19 C18 H18 118.52 no
C14 C19 H19 118.77 no
C18 C19 H19 122.49 no
O20 C21 H21A 109.70 no
O20 C21 H21B 110.17 no
O20 C21 H21C 108.53 no
H21A C21 H21B 109.50 no
H21A C21 H21C 109.43 no
H21B C21 H21C 109.49 no

loop_
_geom_bond_atom_site_label_1
_geom_bond_atom_site_label_2
_geom_bond_distance
_geom_bond_publ_flag
Br22 C11 1.903(3) yes
O5 C2 1.207(3) yes
O20 C17 1.371(3) yes
O20 C21 1.412(5) yes
N1 C2 1.375(4) yes
N1 C4 1.474(4) yes
N1 C14 1.422(3) yes
C2 C3 1.540(4) no
C3 C4 1.573(4) no
C3 C6 1.505(4) no
C3 C7 1.524(3) no
C4 C8 1.507(3) no
C8 C9 1.393(4) no
C8 C13 1.387(4) no
C9 C10 1.381(4) no
C10 C11 1.377(4) no
C11 C12 1.375(5) no
C12 C13 1.396(5) no
C14 C15 1.372(4) no
C14 C19 1.396(4) no
C15 C16 1.392(4) no
C16 C17 1.380(4) no
C17 C18 1.382(5) no
C18 C19 1.381(5) no
C4 H4 0.9604 no
C6 H6A 0.9596 no
C6 H6B 0.9601 no
C6 H6C 0.9595 no
C7 H7A 0.9598 no
C7 H7B 0.9600 no
C7 H7C 0.9607 no
C9 H9 0.9605 no
C10 H10 0.9593 no
C12 H12 0.9590 no
C13 H13 0.9594 no
C15 H15 0.9605 no
C16 H16 0.9594 no
C18 H18 0.9601 no
C19 H19 0.9598 no
C21 H21A 0.9603 no
C21 H21B 0.9594 no
C21 H21C 0.9605 no

loop_
_geom_contact_atom_site_label_1
_geom_contact_atom_site_label_2
_geom_contact_distance
_geom_contact_site_symmetry_2
_geom_contact_publ_flag
Br22 O20 3.330(2) 1_645 no
Br22 H18 3.1935 1_645 no
Br22 H21B 3.1179 1_545 no
Br22 H12 3.1062 3_545 no
Br22 H6C 3.1596 4_745 no
O5 C4 3.343(3) 1_455 no
O5 C19 3.127(4) . no
O5 C10 3.188(3) 4_755 no
O20 Br22 3.330(2) 1_465 no
O5 H9 2.6504 1_455 no
O5 H4 2.4371 1_455 no
O5 H10 2.8269 4_755 no
O5 H19 2.4903 . no
N1 H13 2.6269 . no
C2 C9 3.571(4) 1_455 no
C4 O5 3.343(3) 1_655 no
C7 C9 3.509(4) . no
C7 C13 3.595(4) . no
C8 C15 3.452(4) . no
C9 C2 3.571(4) 1_655 no
C9 C7 3.509(4) . no
C10 O5 3.188(3) 4_745 no
C13 C7 3.595(4) . no
C13 C15 3.528(5) . no
C13 C14 3.518(4) . no
C14 C13 3.518(4) . no
C15 C8 3.452(4) . no
C15 C13 3.528(5) . no
C19 O5 3.127(4) . no
C2 H19 2.7843 . no
C2 H9 2.7765 1_455 no
C4 H15 2.7182 . no
C7 H9 3.0337 1_455 no
C8 H15 2.8627 . no
C8 H7C 2.6410 . no
C11 H6C 2.8465 4_745 no
C11 H21A 2.9695 3_555 no
C12 H21A 2.9030 3_555 no
C13 H15 3.0738 . no
C13 H7C 2.9224 . no
C13 H21A 3.0714 3_555 no
C14 H13 3.0105 . no
C14 H7A 2.7961 4_755 no
C16 H21B 2.7699 . no
C16 H21C 2.7085 . no
C17 H16 2.9939 3_455 no
C18 H21C 3.0855 3_455 no
C19 H21C 3.0464 3_455 no
C21 H16 2.5217 . no
C21 H15 3.0557 3_455 no
H4 O5 2.4371 1_655 no
H4 H6B 2.3140 . no
H4 H9 2.3626 . no
H6A H7A 2.3905 . no
H6B H4 2.3140 . no
H6C Br22 3.1596 4_755 no
H6C C11 2.8465 4_755 no
H7A H6A 2.3905 . no
H7A C14 2.7961 4_745 no
H7B H19 2.5219 4_645 no
H7C C8 2.6410 . no
H7C C13 2.9224 . no
H7C H9 2.5894 1_455 no
H9 O5 2.6504 1_655 no
H9 C2 2.7765 1_655 no
H9 C7 3.0337 1_655 no
H9 H4 2.3626 . no
H9 H7C 2.5894 1_655 no
H10 O5 2.8269 4_745 no
H12 Br22 3.1062 3_445 no
H13 N1 2.6269 . no
H13 C14 3.0105 . no
H15 C4 2.7182 . no
H15 C8 2.8627 . no
H15 C13 3.0738 . no
H15 C21 3.0557 3_555 no
H16 C21 2.5217 . no
H16 H21B 2.3683 . no
H16 H21C 2.2437 . no
H16 C17 2.9939 3_555 no
H18 Br22 3.1935 1_465 no
H19 O5 2.4903 . no
H19 C2 2.7843 . no
H19 H7B 2.5219 4_655 no
H21A C11 2.9695 3_455 no
H21A C12 2.9030 3_455 no
H21A C13 3.0714 3_455 no
H21B Br22 3.1179 1_565 no
H21B C16 2.7699 . no
H21B H16 2.3683 . no
H21C C16 2.7085 . no
H21C H16 2.2437 . no
H21C C18 3.0855 3_555 no
H21C C19 3.0464 3_555 no

loop_
_geom_hbond_atom_site_label_D
_geom_hbond_atom_site_label_H
_geom_hbond_atom_site_label_A
_geom_hbond_distance_DH
_geom_hbond_distance_HA
_geom_hbond_distance_DA
_geom_hbond_angle_DHA
_geom_hbond_site_symmetry_A
_geom_hbond_publ_flag
C4 H4 O5 0.9600 2.4400 3.343(3) 157.00 1_655 yes
C19 H19 O5 0.9600 2.4900 3.127(4) 124.00 . yes

loop_
_geom_torsion_atom_site_label_1
_geom_torsion_atom_site_label_2
_geom_torsion_atom_site_label_3
_geom_torsion_atom_site_label_4
_geom_torsion
_geom_torsion_publ_flag
C21 O20 C17 C16 -6.6(4) no
C21 O20 C17 C18 173.4(3) no
C4 N1 C2 O5 176.3(3) no
C4 N1 C2 C3 -2.7(2) no
C2 N1 C4 C8 123.2(2) no
C14 N1 C4 C3 164.0(3) no
C14 N1 C4 C8 -75.4(3) no
C2 N1 C14 C15 164.7(3) no
C2 N1 C14 C19 -14.5(4) no
C4 N1 C14 C15 10.5(4) no
C4 N1 C14 C19 -168.7(3) no
C2 N1 C4 C3 2.6(2) no
C14 N1 C2 O5 16.1(5) no
C14 N1 C2 C3 -162.8(3) no
N1 C2 C3 C6 116.8(2) no
N1 C2 C3 C4 2.50(19) no
O5 C2 C3 C4 -176.4(3) no
O5 C2 C3 C6 -62.0(4) no
O5 C2 C3 C7 67.1(4) no
N1 C2 C3 C7 -114.1(2) no
C7 C3 C4 N1 111.6(2) no
C2 C3 C4 N1 -2.33(18) no
C2 C3 C4 C8 -121.8(2) no
C7 C3 C4 C8 -7.9(4) no
C6 C3 C4 C8 125.5(3) no
C6 C3 C4 N1 -115.0(2) no
N1 C4 C8 C13 -8.0(4) no
N1 C4 C8 C9 173.2(2) no
C3 C4 C8 C13 94.6(3) no
C3 C4 C8 C9 -84.1(3) no
C4 C8 C9 C10 179.4(3) no
C9 C8 C13 C12 0.0(4) no
C13 C8 C9 C10 0.6(4) no
C4 C8 C13 C12 -178.8(3) no
C8 C9 C10 C11 0.4(4) no
C9 C10 C11 Br22 178.5(2) no
C9 C10 C11 C12 -1.9(4) no
Br22 C11 C12 C13 -177.9(2) no
C10 C11 C12 C13 2.5(4) no
C11 C12 C13 C8 -1.5(5) no
C19 C14 C15 C16 1.7(4) no
N1 C14 C19 C18 177.2(3) no
N1 C14 C15 C16 -177.5(3) no
C15 C14 C19 C18 -2.0(5) no
C14 C15 C16 C17 -0.6(4) no
C15 C16 C17 O20 179.7(3) no
C15 C16 C17 C18 -0.3(4) no
C16 C17 C18 C19 -0.1(5) no
O20 C17 C18 C19 180.0(3) no
C17 C18 C19 C14 1.2(5) no
